data_7703115
loop_
_publ_author_name
'Zhu, Diya'
'Qu, Zheng-Wang'
'Stephan, Douglas W.'

_publ_section_title
;
 Addition reactions and diazomethane capture by the intramolecular P-O-B
 FLP: tBu<sub>2</sub>POBcat.
;
_journal_issue 3
_journal_name_full 'Dalton transactions (Cambridge, England : 2003)'
_journal_page_first 901
_journal_page_last 910
_journal_paper_doi 10.1039/c9dt04560k
_journal_volume 49
_journal_year 2020
_chemical_formula_moiety '2(C37 H36 B N2 O3 P), C H2 Cl2'
_chemical_formula_sum 'C75 H74 B2 Cl2 N4 O6 P2'
_chemical_formula_weight 1281.84
_space_group_crystal_system triclinic
_space_group_IT_number 2
_space_group_name_Hall '-P 1'
_space_group_name_H-M_alt 'P -1'
_atom_sites_solution_hydrogens geom
_audit_creation_method SHELXL-2014/7
_audit_update_record
;
2019-11-25 deposited with the CCDC.	2019-12-20 downloaded from the CCDC.
;
_cell_angle_alpha 90.56(5)
_cell_angle_beta 109.67(5)
_cell_angle_gamma 91.88(3)
_cell_formula_units_Z 1
_cell_length_a 11.635(17)
_cell_length_b 12.086(18)
_cell_length_c 13.25(2)
_cell_measurement_reflns_used 4590
_cell_measurement_temperature 150(2)
_cell_measurement_theta_max 22.95
_cell_measurement_theta_min 2.38
_cell_volume 1753(5)
_computing_cell_refinement 'Bruker SAINT'
_computing_data_collection 'Bruker APEX2'
_computing_data_reduction 'Bruker SAINT'
_computing_molecular_graphics 'Ortep 3'
_computing_structure_refinement 'SHELXL-2014/7 (Sheldrick, 2014)'
_computing_structure_solution 'SHELXT-2014/4 (Sheldrick, 2015)'
_diffrn_ambient_temperature 150(2)
_diffrn_measured_fraction_theta_full 0.998
_diffrn_measured_fraction_theta_max 0.988
_diffrn_measurement_device_type 'Bruker APEX-II CCD'
_diffrn_measurement_method '\f and \w scans'
_diffrn_radiation_type MoK\a
_diffrn_radiation_wavelength 0.71073
_diffrn_reflns_av_R_equivalents 0.0862
_diffrn_reflns_av_unetI/netI 0.0983
_diffrn_reflns_Laue_measured_fraction_full 0.998
_diffrn_reflns_Laue_measured_fraction_max 0.988
_diffrn_reflns_limit_h_max 14
_diffrn_reflns_limit_h_min -14
_diffrn_reflns_limit_k_max 15
_diffrn_reflns_limit_k_min -15
_diffrn_reflns_limit_l_max 16
_diffrn_reflns_limit_l_min -14
_diffrn_reflns_number 37731
_diffrn_reflns_point_group_measured_fraction_full 0.998
_diffrn_reflns_point_group_measured_fraction_max 0.988
_diffrn_reflns_theta_full 25.242
_diffrn_reflns_theta_max 27.094
_diffrn_reflns_theta_min 2.020
_exptl_absorpt_coefficient_mu 0.192
_exptl_absorpt_correction_T_max 0.7455
_exptl_absorpt_correction_T_min 0.7030
_exptl_absorpt_correction_type multi-scan
_exptl_absorpt_process_details
;
multi-scan from symmetry-related measurements
Sortav (Blessing 1995)
;
_exptl_crystal_colour colorless
_exptl_crystal_density_diffrn 1.215
_exptl_crystal_description shard
_exptl_crystal_F_000 674
_exptl_crystal_size_max 0.070
_exptl_crystal_size_mid 0.050
_exptl_crystal_size_min 0.040
_refine_diff_density_max 0.984
_refine_diff_density_min -0.395
_refine_diff_density_rms 0.066
_refine_ls_extinction_method none
_refine_ls_goodness_of_fit_ref 1.052
_refine_ls_hydrogen_treatment constr
_refine_ls_matrix_type full
_refine_ls_number_parameters 458
_refine_ls_number_reflns 7629
_refine_ls_number_restraints 64
_refine_ls_restrained_S_all 1.075
_refine_ls_R_factor_all 0.1338
_refine_ls_R_factor_gt 0.0651
_refine_ls_shift/su_max 0.000
_refine_ls_shift/su_mean 0.000
_refine_ls_structure_factor_coef Fsqd
_refine_ls_weighting_details 'w=1/[\s^2^(Fo^2^)+(0.1037P)^2^] where P=(Fo^2^+2Fc^2^)/3'
_refine_ls_weighting_scheme calc
_refine_ls_wR_factor_gt 0.1660
_refine_ls_wR_factor_ref 0.1964
_reflns_Friedel_coverage 0.000
_reflns_number_gt 4425
_reflns_number_total 7629
_reflns_threshold_expression 'I > 2\s(I)'
_cod_data_source_file c9dt04560k2.cif
_cod_data_source_block final_a_CCDC5
_cod_depositor_comments 'Adding full bibliography for 7703107--7703116.cif.'
_cod_original_cell_volume 1752(5)
_cod_database_code 7703115
_shelx_shelxl_version_number 2014/7
_shelx_space_group_comment
;
The symmetry employed for this shelxl refinement is uniquely defined
by the following loop, which should always be used as a source of
symmetry information in preference to the above space-group names.
They are only intended as comments.
;
_shelx_estimated_absorpt_t_min 0.987
_shelx_estimated_absorpt_t_max 0.992

loop_
_space_group_symop_operation_xyz
'x, y, z'
'-x, -y, -z'

loop_
_atom_site_label
_atom_site_type_symbol
_atom_site_fract_x
_atom_site_fract_y
_atom_site_fract_z
_atom_site_U_iso_or_equiv
_atom_site_adp_type
_atom_site_occupancy
_atom_site_site_symmetry_order
_atom_site_calc_flag
_atom_site_refinement_flags_posn
_atom_site_refinement_flags_adp
_atom_site_refinement_flags_occupancy
_atom_site_disorder_assembly
_atom_site_disorder_group
P1 P 0.43795(7) 1.35095(7) -0.30920(6) 0.0203(2) Uani 1 1 d . . . . .
O3 O 0.19469(17) 1.19084(16) -0.50480(15) 0.0234(5) Uani 1 1 d . . . . .
O2 O 0.15259(17) 1.38067(16) -0.51759(14) 0.0218(5) Uani 1 1 d . . . . .
O1 O 0.36349(17) 1.32669(17) -0.43015(15) 0.0227(5) Uani 1 1 d . . . . .
N1 N 0.3407(2) 1.3184(2) -0.24877(18) 0.0241(6) Uani 1 1 d . . . . .
N2 N 0.2270(2) 1.3001(2) -0.32822(18) 0.0212(6) Uani 1 1 d . . . . .
C17 C 0.5991(3) 1.1824(2) -0.3178(2) 0.0227(7) Uani 1 1 d . . . . .
C10 C 0.5676(3) 1.2649(2) -0.2557(2) 0.0219(7) Uani 1 1 d . . . . .
C32 C 0.0094(3) 1.2574(3) -0.3913(2) 0.0232(7) Uani 1 1 d . . . . .
C24 C 0.1099(3) 1.2126(3) -0.6032(2) 0.0223(7) Uani 1 1 d . . . . .
C20 C 0.0049(3) 1.3688(3) -0.7031(2) 0.0270(7) Uani 1 1 d . . . . .
H20 H -0.0109 1.4455 -0.7080 0.032 Uiso 1 1 calc R U . . .
C26 C 0.1227(3) 1.3074(3) -0.1927(2) 0.0277(7) Uani 1 1 d . . . . .
C25 C 0.1272(3) 1.2900(2) -0.3027(2) 0.0223(7) Uani 1 1 d . . . . .
C19 C 0.0850(3) 1.3253(2) -0.6111(2) 0.0206(6) Uani 1 1 d . . . . .
C1 C 0.4907(2) 1.4952(2) -0.2955(2) 0.0209(7) Uani 1 1 d . . . . .
C2 C 0.4323(3) 1.5772(3) -0.2543(2) 0.0243(7) Uani 1 1 d . . . . .
C11 C 0.6369(3) 1.2796(3) -0.1452(2) 0.0285(7) Uani 1 1 d . . . . .
C37 C -0.0203(3) 1.1445(3) -0.4134(3) 0.0302(8) Uani 1 1 d . . . . .
H37 H 0.0355 1.0909 -0.3760 0.036 Uiso 1 1 calc R U . . .
C16 C 0.7030(3) 1.1211(3) -0.2676(3) 0.0297(8) Uani 1 1 d . . . . .
H16 H 0.7266 1.0676 -0.3091 0.036 Uiso 1 1 calc R U . . .
C5 C 0.5783(3) 1.7181(3) -0.2756(2) 0.0279(7) Uani 1 1 d . . . . .
C7 C 0.6315(3) 1.6381(3) -0.3182(2) 0.0276(7) Uani 1 1 d . . . . .
H7 H 0.6987 1.6589 -0.3403 0.033 Uiso 1 1 calc R U . . .
C23 C 0.0545(3) 1.1400(3) -0.6878(2) 0.0295(7) Uani 1 1 d . . . . .
H23 H 0.0713 1.0635 -0.6829 0.035 Uiso 1 1 calc R U . . .
C8 C 0.5897(3) 1.5272(3) -0.3299(2) 0.0231(7) Uani 1 1 d . . . . .
C33 C -0.0730(3) 1.3344(3) -0.4479(2) 0.0266(7) Uani 1 1 d . . . . .
H33 H -0.0533 1.4113 -0.4345 0.032 Uiso 1 1 calc R U . . .
C21 C -0.0521(3) 1.2948(3) -0.7891(2) 0.0336(8) Uani 1 1 d . . . . .
H21 H -0.1081 1.3218 -0.8534 0.040 Uiso 1 1 calc R U . . .
C4 C 0.4793(3) 1.6856(3) -0.2453(2) 0.0287(7) Uani 1 1 d . . . . .
H4 H 0.4414 1.7405 -0.2168 0.034 Uiso 1 1 calc R U . . .
C34 C -0.1844(3) 1.2997(3) -0.5244(2) 0.0331(8) Uani 1 1 d . . . . .
H34 H -0.2405 1.3529 -0.5620 0.040 Uiso 1 1 calc R U . . .
C14 C 0.7728(3) 1.1357(3) -0.1596(3) 0.0383(9) Uani 1 1 d . . . . .
C13 C 0.7368(3) 1.2141(3) -0.1001(3) 0.0353(8) Uani 1 1 d . . . . .
H13 H 0.7821 1.2233 -0.0259 0.042 Uiso 1 1 calc R U . . .
C36 C -0.1315(3) 1.1102(3) -0.4902(3) 0.0359(8) Uani 1 1 d . . . . .
H36 H -0.1512 1.0334 -0.5046 0.043 Uiso 1 1 calc R U . . .
C18 C 0.5270(3) 1.1556(3) -0.4352(2) 0.0309(8) Uani 1 1 d . . . . .
H18A H 0.5655 1.0956 -0.4608 0.046 Uiso 1 1 calc R U . . .
H18B H 0.5262 1.2215 -0.4779 0.046 Uiso 1 1 calc R U . . .
H18C H 0.4431 1.1325 -0.4424 0.046 Uiso 1 1 calc R U . . .
C22 C -0.0281(3) 1.1833(3) -0.7821(2) 0.0346(8) Uani 1 1 d . . . . .
H22 H -0.0679 1.1350 -0.8415 0.042 Uiso 1 1 calc R U . . .
C3 C 0.3212(3) 1.5550(3) -0.2210(3) 0.0356(8) Uani 1 1 d . . . . .
H3A H 0.2913 1.6254 -0.2044 0.053 Uiso 1 1 calc R U . . .
H3B H 0.3436 1.5088 -0.1574 0.053 Uiso 1 1 calc R U . . .
H3C H 0.2569 1.5164 -0.2797 0.053 Uiso 1 1 calc R U . . .
C35 C -0.2132(3) 1.1875(3) -0.5454(3) 0.0367(9) Uani 1 1 d . . . . .
H35 H -0.2888 1.1639 -0.5975 0.044 Uiso 1 1 calc R U . . .
C27 C 0.0129(3) 1.3386(3) -0.1823(3) 0.0348(8) Uani 1 1 d . . . . .
H27 H -0.0576 1.3427 -0.2445 0.042 Uiso 1 1 calc R U . . .
C12 C 0.6073(3) 1.3638(3) -0.0731(3) 0.0396(9) Uani 1 1 d . . . . .
H12A H 0.6528 1.3483 0.0020 0.059 Uiso 1 1 calc R U . . .
H12B H 0.5195 1.3593 -0.0848 0.059 Uiso 1 1 calc R U . . .
H12C H 0.6305 1.4383 -0.0898 0.059 Uiso 1 1 calc R U . . .
C28 C 0.0052(4) 1.3639(3) -0.0817(3) 0.0496(10) Uani 1 1 d . . . . .
H28 H -0.0697 1.3876 -0.0767 0.060 Uiso 1 1 calc R U . . .
C9 C 0.6508(3) 1.4480(3) -0.3832(3) 0.0350(8) Uani 1 1 d . . . . .
H9A H 0.6974 1.4901 -0.4203 0.053 Uiso 1 1 calc R U . . .
H9B H 0.5885 1.4003 -0.4352 0.053 Uiso 1 1 calc R U . . .
H9C H 0.7062 1.4021 -0.3287 0.053 Uiso 1 1 calc R U . . .
C6 C 0.6253(3) 1.8375(3) -0.2653(3) 0.0440(9) Uani 1 1 d . . . . .
H6A H 0.5595 1.8845 -0.3067 0.066 Uiso 1 1 calc R U . . .
H6B H 0.6934 1.8441 -0.2929 0.066 Uiso 1 1 calc R U . . .
H6C H 0.6532 1.8613 -0.1897 0.066 Uiso 1 1 calc R U . . .
B1 B 0.2309(3) 1.2978(3) -0.4508(3) 0.0198(7) Uani 1 1 d . . . . .
C29 C 0.1039(4) 1.3549(4) 0.0094(3) 0.0586(13) Uani 1 1 d . . . . .
H29 H 0.0975 1.3716 0.0776 0.070 Uiso 1 1 calc R U . . .
C31 C 0.2227(3) 1.2970(4) -0.0980(3) 0.0576(13) Uani 1 1 d . . . . .
H31 H 0.2982 1.2732 -0.1018 0.069 Uiso 1 1 calc R U . . .
C15 C 0.8861(4) 1.0695(4) -0.1090(3) 0.0620(13) Uani 1 1 d . . . . .
H15A H 0.9372 1.1062 -0.0418 0.093 Uiso 1 1 calc R U . . .
H15B H 0.9325 1.0649 -0.1584 0.093 Uiso 1 1 calc R U . . .
H15C H 0.8618 0.9947 -0.0941 0.093 Uiso 1 1 calc R U . . .
C30 C 0.2122(4) 1.3215(5) 0.0016(3) 0.0746(17) Uani 1 1 d . . . . .
H30 H 0.2809 1.3149 0.0648 0.090 Uiso 1 1 calc R U . . .
Cl1A Cl -0.3304(11) 0.9995(9) -0.8219(12) 0.183(4) Uani 0.285(5) 1 d D U P A -1
Cl2A Cl -0.5292(14) 1.0322(13) -1.0398(12) 0.251(6) Uani 0.285(5) 1 d D U P A -1
C1A C -0.390(3) 1.055(3) -0.933(2) 0.207(6) Uani 0.285(5) 1 d D U P A -1
H1AA H -0.3275 1.0502 -0.9673 0.248 Uiso 0.285(5) 1 calc R U P A -1
H1AB H -0.3912 1.1341 -0.9134 0.248 Uiso 0.285(5) 1 calc R U P A -1
Cl1B Cl -0.3235(8) 0.9871(7) -0.7412(8) 0.104(3) Uani 0.215(5) 1 d D U P A -2
Cl2B Cl -0.3209(9) 0.9682(9) -0.9471(7) 0.137(4) Uani 0.215(5) 1 d D U P A -2
C1B C -0.403(2) 0.933(2) -0.8621(15) 0.095(5) Uani 0.215(5) 1 d D U P A -2
H1BA H -0.4859 0.9633 -0.8887 0.114 Uiso 0.215(5) 1 calc R U P A -2
H1BB H -0.4123 0.8512 -0.8585 0.114 Uiso 0.215(5) 1 calc R U P A -2

loop_
_atom_site_aniso_label
_atom_site_aniso_U_11
_atom_site_aniso_U_22
_atom_site_aniso_U_33
_atom_site_aniso_U_23
_atom_site_aniso_U_13
_atom_site_aniso_U_12
P1 0.0163(4) 0.0262(5) 0.0174(4) -0.0013(3) 0.0043(3) 0.0012(3)
O3 0.0206(11) 0.0250(12) 0.0208(11) -0.0001(9) 0.0021(9) 0.0009(9)
O2 0.0212(11) 0.0237(12) 0.0175(10) -0.0020(8) 0.0028(9) -0.0013(9)
O1 0.0180(11) 0.0303(12) 0.0190(11) -0.0006(9) 0.0056(9) -0.0008(9)
N1 0.0179(13) 0.0340(16) 0.0179(13) 0.0003(11) 0.0029(10) 0.0000(11)
N2 0.0174(13) 0.0245(14) 0.0199(13) -0.0010(10) 0.0040(10) -0.0008(10)
C17 0.0194(16) 0.0200(16) 0.0272(16) -0.0027(13) 0.0061(13) -0.0029(12)
C10 0.0181(15) 0.0251(17) 0.0223(15) -0.0003(12) 0.0067(12) -0.0014(12)
C32 0.0178(15) 0.0310(18) 0.0229(16) 0.0020(13) 0.0098(13) 0.0010(13)
C24 0.0187(15) 0.0286(18) 0.0199(15) 0.0010(13) 0.0072(12) -0.0024(13)
C20 0.0244(17) 0.0343(19) 0.0231(16) 0.0018(14) 0.0085(13) 0.0060(14)
C26 0.0269(17) 0.0365(19) 0.0213(16) 0.0000(14) 0.0108(14) -0.0050(14)
C25 0.0191(16) 0.0236(17) 0.0240(16) 0.0032(13) 0.0071(13) 0.0004(12)
C19 0.0170(15) 0.0276(17) 0.0182(15) -0.0034(12) 0.0074(12) -0.0012(12)
C1 0.0146(15) 0.0269(17) 0.0178(15) -0.0017(12) 0.0009(12) 0.0005(12)
C2 0.0185(15) 0.0292(18) 0.0228(16) -0.0023(13) 0.0036(12) 0.0057(13)
C11 0.0253(17) 0.0299(18) 0.0249(17) -0.0013(14) 0.0012(14) 0.0030(14)
C37 0.0255(17) 0.0271(19) 0.0363(18) 0.0049(14) 0.0082(15) -0.0002(14)
C16 0.0272(18) 0.0231(18) 0.0362(19) -0.0031(14) 0.0071(15) 0.0051(14)
C5 0.0302(18) 0.0246(18) 0.0241(17) -0.0012(13) 0.0027(14) 0.0013(14)
C7 0.0239(17) 0.0304(19) 0.0286(17) 0.0011(14) 0.0093(14) -0.0027(14)
C23 0.0316(18) 0.0278(18) 0.0290(17) -0.0070(14) 0.0106(14) -0.0035(14)
C8 0.0187(15) 0.0270(17) 0.0240(16) 0.0007(13) 0.0076(13) 0.0037(13)
C33 0.0266(17) 0.0293(18) 0.0245(16) -0.0015(13) 0.0091(14) 0.0059(14)
C21 0.0227(17) 0.055(2) 0.0199(17) -0.0004(15) 0.0020(13) 0.0067(16)
C4 0.0290(18) 0.0289(19) 0.0248(17) -0.0055(13) 0.0043(14) 0.0073(14)
C34 0.0241(18) 0.049(2) 0.0263(17) 0.0011(15) 0.0075(14) 0.0120(16)
C14 0.033(2) 0.036(2) 0.037(2) -0.0018(16) -0.0011(16) 0.0131(16)
C13 0.035(2) 0.037(2) 0.0239(17) -0.0041(15) -0.0038(15) 0.0123(16)
C36 0.034(2) 0.032(2) 0.038(2) -0.0015(15) 0.0093(16) -0.0068(16)
C18 0.0312(18) 0.0329(19) 0.0255(17) -0.0086(14) 0.0052(14) 0.0063(15)
C22 0.0295(19) 0.052(2) 0.0194(16) -0.0116(15) 0.0051(14) -0.0054(16)
C3 0.0306(19) 0.034(2) 0.048(2) -0.0061(16) 0.0216(17) 0.0051(15)
C35 0.0243(18) 0.053(2) 0.0279(18) -0.0035(16) 0.0039(14) -0.0063(16)
C27 0.0313(19) 0.047(2) 0.0280(18) -0.0027(15) 0.0127(15) 0.0003(16)
C12 0.041(2) 0.046(2) 0.0258(18) -0.0075(15) 0.0026(16) 0.0115(17)
C28 0.049(2) 0.069(3) 0.042(2) -0.008(2) 0.031(2) -0.001(2)
C9 0.036(2) 0.033(2) 0.045(2) -0.0007(16) 0.0253(17) -0.0016(15)
C6 0.048(2) 0.033(2) 0.049(2) -0.0056(17) 0.0156(19) -0.0041(17)
B1 0.0184(17) 0.0223(19) 0.0168(16) 0.0001(13) 0.0035(14) 0.0001(14)
C29 0.059(3) 0.096(4) 0.027(2) -0.018(2) 0.026(2) -0.030(2)
C31 0.031(2) 0.122(4) 0.0215(19) 0.012(2) 0.0119(16) 0.005(2)
C15 0.062(3) 0.053(3) 0.052(3) -0.007(2) -0.009(2) 0.036(2)
C30 0.037(2) 0.161(5) 0.024(2) 0.004(3) 0.0093(18) -0.015(3)
Cl1A 0.183(6) 0.179(7) 0.200(7) -0.042(6) 0.082(6) 0.011(5)
Cl2A 0.225(8) 0.242(9) 0.276(9) -0.003(6) 0.074(6) -0.021(6)
C1A 0.203(7) 0.205(7) 0.217(7) -0.009(4) 0.077(4) 0.005(4)
Cl1B 0.098(5) 0.090(5) 0.110(5) -0.038(4) 0.017(4) 0.015(4)
Cl2B 0.136(6) 0.146(6) 0.121(6) 0.067(4) 0.033(4) -0.021(5)
C1B 0.099(6) 0.097(6) 0.092(6) 0.010(4) 0.037(4) -0.004(4)

loop_
_atom_type_symbol
_atom_type_description
_atom_type_scat_dispersion_real
_atom_type_scat_dispersion_imag
_atom_type_scat_source
C C 0.0033 0.0016 'International Tables Vol C Tables 4.2.6.8 and 6.1.1.4'
H H 0.0000 0.0000 'International Tables Vol C Tables 4.2.6.8 and 6.1.1.4'
B B 0.0013 0.0007 'International Tables Vol C Tables 4.2.6.8 and 6.1.1.4'
N N 0.0061 0.0033 'International Tables Vol C Tables 4.2.6.8 and 6.1.1.4'
O O 0.0106 0.0060 'International Tables Vol C Tables 4.2.6.8 and 6.1.1.4'
P P 0.1023 0.0942 'International Tables Vol C Tables 4.2.6.8 and 6.1.1.4'
Cl Cl 0.1484 0.1585 'International Tables Vol C Tables 4.2.6.8 and 6.1.1.4'

loop_
_geom_angle_atom_site_label_1
_geom_angle_atom_site_label_2
_geom_angle_atom_site_label_3
_geom_angle
O1 P1 N1 103.37(16)
O1 P1 C10 113.99(14)
N1 P1 C10 107.29(16)
O1 P1 C1 107.77(13)
N1 P1 C1 115.40(14)
C10 P1 C1 109.11(16)
C24 O3 B1 105.4(2)
C19 O2 B1 105.5(2)
B1 O1 P1 113.46(18)
N2 N1 P1 107.1(2)
C25 N2 N1 120.5(3)
C25 N2 B1 125.1(2)
N1 N2 B1 114.3(2)
C16 C17 C10 118.0(3)
C16 C17 C18 117.9(3)
C10 C17 C18 124.1(3)
C11 C10 C17 119.8(3)
C11 C10 P1 117.1(2)
C17 C10 P1 123.0(2)
C33 C32 C37 118.9(3)
C33 C32 C25 122.8(3)
C37 C32 C25 118.2(3)
C23 C24 O3 128.4(3)
C23 C24 C19 120.9(3)
O3 C24 C19 110.7(3)
C19 C20 C21 117.2(3)
C19 C20 H20 121.4
C21 C20 H20 121.4
C27 C26 C31 117.4(3)
C27 C26 C25 118.1(3)
C31 C26 C25 124.5(3)
N2 C25 C26 124.5(3)
N2 C25 C32 117.5(3)
C26 C25 C32 118.0(3)
O2 C19 C20 128.0(3)
O2 C19 C24 110.0(2)
C20 C19 C24 122.0(3)
C8 C1 C2 119.4(3)
C8 C1 P1 119.1(2)
C2 C1 P1 121.4(2)
C4 C2 C1 117.8(3)
C4 C2 C3 117.6(3)
C1 C2 C3 124.6(3)
C13 C11 C10 119.1(3)
C13 C11 C12 117.9(3)
C10 C11 C12 123.0(3)
C36 C37 C32 120.3(3)
C36 C37 H37 119.9
C32 C37 H37 119.9
C14 C16 C17 122.7(3)
C14 C16 H16 118.6
C17 C16 H16 118.6
C7 C5 C4 117.7(3)
C7 C5 C6 120.5(3)
C4 C5 C6 121.7(3)
C5 C7 C8 122.1(3)
C5 C7 H7 119.0
C8 C7 H7 119.0
C24 C23 C22 117.7(3)
C24 C23 H23 121.2
C22 C23 H23 121.2
C7 C8 C1 119.2(3)
C7 C8 C9 117.4(3)
C1 C8 C9 123.3(3)
C32 C33 C34 120.6(3)
C32 C33 H33 119.7
C34 C33 H33 119.7
C22 C21 C20 121.2(3)
C22 C21 H21 119.4
C20 C21 H21 119.4
C2 C4 C5 123.7(3)
C2 C4 H4 118.2
C5 C4 H4 118.2
C35 C34 C33 120.1(3)
C35 C34 H34 120.0
C33 C34 H34 120.0
C13 C14 C16 117.9(3)
C13 C14 C15 121.0(3)
C16 C14 C15 121.1(3)
C14 C13 C11 122.5(3)
C14 C13 H13 118.8
C11 C13 H13 118.8
C35 C36 C37 120.3(3)
C35 C36 H36 119.8
C37 C36 H36 119.8
C17 C18 H18A 109.5
C17 C18 H18B 109.5
H18A C18 H18B 109.5
C17 C18 H18C 109.5
H18A C18 H18C 109.5
H18B C18 H18C 109.5
C21 C22 C23 121.0(3)
C21 C22 H22 119.5
C23 C22 H22 119.5
C2 C3 H3A 109.5
C2 C3 H3B 109.5
H3A C3 H3B 109.5
C2 C3 H3C 109.5
H3A C3 H3C 109.5
H3B C3 H3C 109.5
C36 C35 C34 119.8(3)
C36 C35 H35 120.1
C34 C35 H35 120.1
C26 C27 C28 120.9(3)
C26 C27 H27 119.6
C28 C27 H27 119.6
C11 C12 H12A 109.5
C11 C12 H12B 109.5
H12A C12 H12B 109.5
C11 C12 H12C 109.5
H12A C12 H12C 109.5
H12B C12 H12C 109.5
C29 C28 C27 121.0(4)
C29 C28 H28 119.5
C27 C28 H28 119.5
C8 C9 H9A 109.5
C8 C9 H9B 109.5
H9A C9 H9B 109.5
C8 C9 H9C 109.5
H9A C9 H9C 109.5
H9B C9 H9C 109.5
C5 C6 H6A 109.5
C5 C6 H6B 109.5
H6A C6 H6B 109.5
C5 C6 H6C 109.5
H6A C6 H6C 109.5
H6B C6 H6C 109.5
O3 B1 O2 107.8(2)
O3 B1 O1 111.9(2)
O2 B1 O1 111.2(3)
O3 B1 N2 113.2(2)
O2 B1 N2 111.9(2)
O1 B1 N2 100.8(2)
C28 C29 C30 119.3(4)
C28 C29 H29 120.4
C30 C29 H29 120.4
C30 C31 C26 120.6(4)
C30 C31 H31 119.7
C26 C31 H31 119.7
C14 C15 H15A 109.5
C14 C15 H15B 109.5
H15A C15 H15B 109.5
C14 C15 H15C 109.5
H15A C15 H15C 109.5
H15B C15 H15C 109.5
C29 C30 C31 120.9(4)
C29 C30 H30 119.5
C31 C30 H30 119.5
Cl1A C1A Cl2A 134(2)
Cl1A C1A H1AA 103.6
Cl2A C1A H1AA 103.6
Cl1A C1A H1AB 103.6
Cl2A C1A H1AB 103.6
H1AA C1A H1AB 105.3
Cl1B C1B Cl2B 106.3(13)
Cl1B C1B H1BA 110.5
Cl2B C1B H1BA 110.5
Cl1B C1B H1BB 110.5
Cl2B C1B H1BB 110.5
H1BA C1B H1BB 108.7

loop_
_geom_bond_atom_site_label_1
_geom_bond_atom_site_label_2
_geom_bond_distance
P1 O1 1.563(3)
P1 N1 1.631(3)
P1 C10 1.805(4)
P1 C1 1.816(4)
O3 C24 1.378(4)
O3 B1 1.451(4)
O2 C19 1.375(4)
O2 B1 1.466(4)
O1 B1 1.501(4)
N1 N2 1.395(4)
N2 C25 1.317(4)
N2 B1 1.640(5)
C17 C16 1.407(4)
C17 C10 1.420(4)
C17 C18 1.523(5)
C10 C11 1.419(4)
C32 C33 1.392(4)
C32 C37 1.400(5)
C32 C25 1.511(4)
C24 C23 1.378(4)
C24 C19 1.400(5)
C20 C19 1.383(4)
C20 C21 1.403(5)
C20 H20 0.9500
C26 C27 1.394(5)
C26 C31 1.404(5)
C26 C25 1.488(5)
C1 C8 1.419(4)
C1 C2 1.422(4)
C2 C4 1.391(5)
C2 C3 1.517(5)
C11 C13 1.392(5)
C11 C12 1.513(5)
C37 C36 1.397(5)
C37 H37 0.9500
C16 C14 1.392(5)
C16 H16 0.9500
C5 C7 1.378(5)
C5 C4 1.389(5)
C5 C6 1.515(5)
C7 C8 1.400(5)
C7 H7 0.9500
C23 C22 1.413(5)
C23 H23 0.9500
C8 C9 1.513(4)
C33 C34 1.398(5)
C33 H33 0.9500
C21 C22 1.383(5)
C21 H21 0.9500
C4 H4 0.9500
C34 C35 1.389(5)
C34 H34 0.9500
C14 C13 1.388(5)
C14 C15 1.521(5)
C13 H13 0.9500
C36 C35 1.384(5)
C36 H36 0.9500
C18 H18A 0.9800
C18 H18B 0.9800
C18 H18C 0.9800
C22 H22 0.9500
C3 H3A 0.9800
C3 H3B 0.9800
C3 H3C 0.9800
C35 H35 0.9500
C27 C28 1.397(5)
C27 H27 0.9500
C12 H12A 0.9800
C12 H12B 0.9800
C12 H12C 0.9800
C28 C29 1.366(6)
C28 H28 0.9500
C9 H9A 0.9800
C9 H9B 0.9800
C9 H9C 0.9800
C6 H6A 0.9800
C6 H6B 0.9800
C6 H6C 0.9800
C29 C30 1.372(6)
C29 H29 0.9500
C31 C30 1.395(6)
C31 H31 0.9500
C15 H15A 0.9800
C15 H15B 0.9800
C15 H15C 0.9800
C30 H30 0.9500
Cl1A C1A 1.564(18)
Cl2A C1A 1.766(18)
C1A H1AA 0.9900
C1A H1AB 0.9900
Cl1B C1B 1.673(18)
Cl2B C1B 1.755(17)
C1B H1BA 0.9900
C1B H1BB 0.9900
